data_7248632
loop_
_publ_author_name
'Alfuth, Jan'
'Czapik, Agnieszka'
'Zadykowicz, Beata'
'Olszewska, Teresa'

_publ_section_title
;
 Hydrogen and chalcogen bonds in crystals of chalcogenadiazolecarboxylic
 acids -- competition or cooperation?
;
_journal_issue 22
_journal_name_full CrystEngComm
_journal_page_first 2918
_journal_page_last 2927
_journal_paper_doi 10.1039/D4CE00273C
_journal_volume 26
_journal_year 2024
_chemical_formula_moiety 'C3 H2 N2 O2 S'
_chemical_formula_sum 'C3 H2 N2 O2 S'
_chemical_formula_weight 130.13
_space_group_crystal_system triclinic
_space_group_IT_number 2
_space_group_name_Hall '-P 1'
_space_group_name_H-M_alt 'P -1'
_atom_sites_solution_hydrogens geom
_atom_sites_solution_primary direct
_audit_creation_method SHELXL-2019/3
_audit_update_record
;
2024-02-13 deposited with the CCDC.	2024-05-13 downloaded from the CCDC.
;
_cell_angle_alpha 83.751(5)
_cell_angle_beta 87.678(4)
_cell_angle_gamma 81.873(5)
_cell_formula_units_Z 4
_cell_length_a 3.68025(19)
_cell_length_b 9.5291(6)
_cell_length_c 13.5746(7)
_cell_measurement_reflns_used 5413
_cell_measurement_temperature 130(2)
_cell_measurement_theta_max 75.7340
_cell_measurement_theta_min 4.7070
_cell_volume 468.32(5)
_computing_cell_refinement 'CrysAlisPro 1.171.42.73a (Rigaku OD, 2022)'
_computing_data_collection 'CrysAlisPro 1.171.42.73a (Rigaku OD, 2022)'
_computing_data_reduction 'CrysAlisPro 1.171.42.73a (Rigaku OD, 2022)'
_computing_structure_refinement 'SHELXL-2019/2 (Sheldrick, 2019)'
_computing_structure_solution 'SHELXT 2018/2 (Sheldrick, 2018)'
_diffrn_ambient_temperature 130(2)
_diffrn_detector_area_resol_mean 10.5384
_diffrn_measured_fraction_theta_full 0.998
_diffrn_measured_fraction_theta_max 0.981
_diffrn_measurement_device_type 'SuperNova, Single source at offset/far, Atlas'
_diffrn_measurement_method '\w scans'
_diffrn_radiation_type CuK\a
_diffrn_radiation_wavelength 1.54184
_diffrn_reflns_av_R_equivalents 0.0362
_diffrn_reflns_av_unetI/netI 0.0213
_diffrn_reflns_Laue_measured_fraction_full 0.998
_diffrn_reflns_Laue_measured_fraction_max 0.981
_diffrn_reflns_limit_h_max 4
_diffrn_reflns_limit_h_min -4
_diffrn_reflns_limit_k_max 9
_diffrn_reflns_limit_k_min -11
_diffrn_reflns_limit_l_max 17
_diffrn_reflns_limit_l_min -16
_diffrn_reflns_number 6541
_diffrn_reflns_point_group_measured_fraction_full 0.998
_diffrn_reflns_point_group_measured_fraction_max 0.981
_diffrn_reflns_theta_full 67.684
_diffrn_reflns_theta_max 76.452
_diffrn_reflns_theta_min 3.276
_diffrn_source 'micro-focus sealed X-ray tube'
_exptl_absorpt_coefficient_mu 5.291
_exptl_absorpt_correction_T_max 1.00000
_exptl_absorpt_correction_T_min 0.40045
_exptl_absorpt_correction_type multi-scan
_exptl_absorpt_process_details
;
CrysAlisPro 1.171.42.73a (Rigaku Oxford Diffraction, 2022)
Empirical absorption correction using spherical harmonics,
implemented in SCALE3 ABSPACK scaling algorithm.
;
_exptl_crystal_colour colourless
_exptl_crystal_density_diffrn 1.846
_exptl_crystal_description plank
_exptl_crystal_F_000 264
_exptl_crystal_size_max 0.400
_exptl_crystal_size_mid 0.150
_exptl_crystal_size_min 0.050
_refine_diff_density_max 0.871
_refine_diff_density_min -0.529
_refine_diff_density_rms 0.097
_refine_ls_extinction_method none
_refine_ls_goodness_of_fit_ref 1.094
_refine_ls_hydrogen_treatment constr
_refine_ls_matrix_type full
_refine_ls_number_parameters 147
_refine_ls_number_reflns 1932
_refine_ls_number_restraints 0
_refine_ls_restrained_S_all 1.094
_refine_ls_R_factor_all 0.0459
_refine_ls_R_factor_gt 0.0455
_refine_ls_shift/su_max 0.000
_refine_ls_shift/su_mean 0.000
_refine_ls_structure_factor_coef Fsqd
_refine_ls_weighting_details 'w=1/[\s^2^(Fo^2^)+(0.0960P)^2^+0.2391P] where P=(Fo^2^+2Fc^2^)/3'
_refine_ls_weighting_scheme calc
_refine_ls_wR_factor_gt 0.1346
_refine_ls_wR_factor_ref 0.1351
_reflns_Friedel_coverage 0.000
_reflns_number_gt 1889
_reflns_number_total 1932
_reflns_threshold_expression 'I > 2\s(I)'
_cod_data_source_file d4ce00273c2.cif
_cod_data_source_block 1S
_cod_depositor_comments 'Adding full bibliography for 7248632--7248640.cif.'
_cod_original_cell_volume 468.32(4)
_cod_database_code 7248632
_shelx_shelxl_version_number 2019/3
_shelx_space_group_comment
;
The symmetry employed for this shelxl refinement is uniquely defined
by the following loop, which should always be used as a source of
symmetry information in preference to the above space-group names.
They are only intended as comments.
;
_shelx_estimated_absorpt_t_min 0.226
_shelx_estimated_absorpt_t_max 0.778

loop_
_space_group_symop_operation_xyz
'x, y, z'
'-x, -y, -z'

loop_
_atom_site_label
_atom_site_type_symbol
_atom_site_fract_x
_atom_site_fract_y
_atom_site_fract_z
_atom_site_U_iso_or_equiv
_atom_site_adp_type
_atom_site_occupancy
_atom_site_site_symmetry_order
_atom_site_calc_flag
_atom_site_refinement_flags_posn
_atom_site_refinement_flags_adp
_atom_site_refinement_flags_occupancy
_atom_site_disorder_assembly
_atom_site_disorder_group
S2A S 0.74728(13) 0.38510(5) 0.60198(4) 0.0236(2) Uani 1 1 d . . . . .
S2B S 1.00714(14) 0.12080(5) 0.10049(4) 0.0241(2) Uani 1 1 d . . . . .
O1A O 0.4187(5) 0.37315(17) 0.91163(12) 0.0281(4) Uani 1 1 d . . . . .
H1A H 0.331742 0.358284 0.969395 0.042 Uiso 1 1 calc R U . . .
O1B O 0.7607(5) 0.12591(17) 0.41403(12) 0.0290(4) Uani 1 1 d . . . . .
H1B H 0.722202 0.142320 0.473389 0.044 Uiso 1 1 calc R U . . .
O2B O 0.9804(5) 0.33548(18) 0.39953(12) 0.0310(4) Uani 1 1 d . . . . .
O2A O 0.2463(5) 0.16076(18) 0.89421(11) 0.0308(4) Uani 1 1 d . . . . .
N3B N 0.9012(5) 0.1006(2) 0.21767(13) 0.0247(4) Uani 1 1 d . . . . .
N1A N 0.6483(5) 0.22265(19) 0.59983(13) 0.0247(4) Uani 1 1 d . . . . .
N3A N 0.6352(5) 0.40339(19) 0.71702(14) 0.0242(4) Uani 1 1 d . . . . .
N1B N 1.1347(5) 0.27988(19) 0.09624(14) 0.0251(4) Uani 1 1 d . . . . .
C4A C 0.5151(5) 0.2838(2) 0.75604(15) 0.0235(4) Uani 1 1 d . . . . .
C5A C 0.5223(6) 0.1799(2) 0.68892(16) 0.0242(4) Uani 1 1 d . . . . .
H5A H 0.445060 0.089182 0.706036 0.029 Uiso 1 1 calc R U . . .
C4B C 0.9657(5) 0.2167(2) 0.25645(15) 0.0231(4) Uani 1 1 d . . . . .
C6B C 0.9045(6) 0.2329(2) 0.36416(16) 0.0246(4) Uani 1 1 d . . . . .
C5B C 1.0985(6) 0.3200(2) 0.18673(16) 0.0249(4) Uani 1 1 d . . . . .
H5B H 1.155594 0.408644 0.203145 0.030 Uiso 1 1 calc R U . . .
C6A C 0.3808(5) 0.2653(2) 0.86123(15) 0.0242(4) Uani 1 1 d . . . . .

loop_
_atom_site_aniso_label
_atom_site_aniso_U_11
_atom_site_aniso_U_22
_atom_site_aniso_U_33
_atom_site_aniso_U_23
_atom_site_aniso_U_13
_atom_site_aniso_U_12
S2A 0.0274(3) 0.0199(3) 0.0234(3) -0.0032(2) 0.0013(2) -0.0032(2)
S2B 0.0282(3) 0.0205(3) 0.0242(3) -0.0054(2) 0.0015(2) -0.0039(2)
O1A 0.0404(9) 0.0222(8) 0.0228(7) -0.0052(6) 0.0043(6) -0.0080(6)
O1B 0.0418(9) 0.0227(8) 0.0242(7) -0.0054(6) 0.0061(6) -0.0096(7)
O2B 0.0417(9) 0.0256(8) 0.0275(8) -0.0083(6) 0.0028(6) -0.0082(7)
O2A 0.0409(9) 0.0263(8) 0.0268(8) -0.0048(6) 0.0053(7) -0.0108(7)
N3B 0.0262(9) 0.0234(9) 0.0248(9) -0.0059(7) 0.0013(7) -0.0023(7)
N1A 0.0267(9) 0.0202(9) 0.0266(9) -0.0026(7) 0.0001(7) -0.0011(7)
N3A 0.0261(9) 0.0207(9) 0.0259(9) -0.0040(7) 0.0005(7) -0.0025(7)
N1B 0.0271(9) 0.0206(9) 0.0277(9) -0.0054(7) 0.0008(7) -0.0017(7)
C4A 0.0233(10) 0.0202(10) 0.0261(10) -0.0034(8) -0.0005(8) 0.0008(8)
C5A 0.0243(9) 0.0218(10) 0.0258(10) -0.0036(8) 0.0000(7) 0.0002(8)
C4B 0.0213(9) 0.0211(10) 0.0268(10) -0.0065(8) -0.0009(7) 0.0001(7)
C6B 0.0250(10) 0.0223(10) 0.0258(10) -0.0050(8) 0.0013(8) 0.0007(8)
C5B 0.0253(10) 0.0237(10) 0.0251(10) -0.0055(8) 0.0002(7) 0.0001(8)
C6A 0.0245(10) 0.0221(10) 0.0251(10) -0.0034(8) 0.0015(8) -0.0002(8)

loop_
_atom_type_symbol
_atom_type_description
_atom_type_scat_dispersion_real
_atom_type_scat_dispersion_imag
_atom_type_scat_source
C C 0.0181 0.0091 'International Tables Vol C Tables 4.2.6.8 and 6.1.1.4'
H H 0.0000 0.0000 'International Tables Vol C Tables 4.2.6.8 and 6.1.1.4'
N N 0.0311 0.0180 'International Tables Vol C Tables 4.2.6.8 and 6.1.1.4'
O O 0.0492 0.0322 'International Tables Vol C Tables 4.2.6.8 and 6.1.1.4'
S S 0.3331 0.5567 'International Tables Vol C Tables 4.2.6.8 and 6.1.1.4'

loop_
_geom_angle_atom_site_label_1
_geom_angle_atom_site_label_2
_geom_angle_atom_site_label_3
_geom_angle
_geom_angle_site_symmetry_1
_geom_angle_site_symmetry_3
_geom_angle_publ_flag
N3A S2A N1A 97.99(9) . . ?
N3B S2B N1B 97.94(9) . . ?
C6A O1A H1A 109.5 . . ?
C6B O1B H1B 109.5 . . ?
C4B N3B S2B 107.63(15) . . ?
C5A N1A S2A 107.90(15) . . ?
C4A N3A S2A 107.45(15) . . ?
C5B N1B S2B 107.86(16) . . ?
N3A C4A C5A 114.00(19) . . ?
N3A C4A C6A 121.71(19) . . ?
C5A C4A C6A 124.28(19) . . ?
N1A C5A C4A 112.66(19) . . ?
N1A C5A H5A 123.7 . . ?
C4A C5A H5A 123.7 . . ?
N3B C4B C5B 113.83(18) . . ?
N3B C4B C6B 122.01(19) . . ?
C5B C4B C6B 124.16(19) . . ?
O2B C6B O1B 125.1(2) . . ?
O2B C6B C4B 121.5(2) . . ?
O1B C6B C4B 113.39(18) . . ?
N1B C5B C4B 112.73(19) . . ?
N1B C5B H5B 123.6 . . ?
C4B C5B H5B 123.6 . . ?
O2A C6A O1A 124.88(19) . . ?
O2A C6A C4A 121.4(2) . . ?
O1A C6A C4A 113.73(18) . . ?

loop_
_geom_bond_atom_site_label_1
_geom_bond_atom_site_label_2
_geom_bond_distance
_geom_bond_site_symmetry_2
_geom_bond_publ_flag
S2A N3A 1.6204(18) . ?
S2A N1A 1.6432(19) . ?
S2B N3B 1.6197(18) . ?
S2B N1B 1.6438(19) . ?
O1A C6A 1.321(3) . ?
O1A H1A 0.8400 . ?
O1B C6B 1.324(3) . ?
O1B H1B 0.8400 . ?
O2B C6B 1.206(3) . ?
O2A C6A 1.209(3) . ?
N3B C4B 1.330(3) . ?
N1A C5A 1.321(3) . ?
N3A C4A 1.329(3) . ?
N1B C5B 1.322(3) . ?
C4A C5A 1.414(3) . ?
C4A C6A 1.492(3) . ?
C5A H5A 0.9500 . ?
C4B C5B 1.414(3) . ?
C4B C6B 1.492(3) . ?
C5B H5B 0.9500 . ?

loop_
_geom_torsion_atom_site_label_1
_geom_torsion_atom_site_label_2
_geom_torsion_atom_site_label_3
_geom_torsion_atom_site_label_4
_geom_torsion
_geom_torsion_site_symmetry_1
_geom_torsion_site_symmetry_2
_geom_torsion_site_symmetry_3
_geom_torsion_site_symmetry_4
_geom_torsion_publ_flag
N1B S2B N3B C4B -0.53(16) . . . . ?
N3A S2A N1A C5A 0.56(16) . . . . ?
N1A S2A N3A C4A -0.56(16) . . . . ?
N3B S2B N1B C5B 0.31(16) . . . . ?
S2A N3A C4A C5A 0.4(2) . . . . ?
S2A N3A C4A C6A -178.70(15) . . . . ?
S2A N1A C5A C4A -0.4(2) . . . . ?
N3A C4A C5A N1A 0.0(3) . . . . ?
C6A C4A C5A N1A 179.07(18) . . . . ?
S2B N3B C4B C5B 0.6(2) . . . . ?
S2B N3B C4B C6B -178.82(15) . . . . ?
N3B C4B C6B O2B 176.4(2) . . . . ?
C5B C4B C6B O2B -3.0(3) . . . . ?
N3B C4B C6B O1B -4.0(3) . . . . ?
C5B C4B C6B O1B 176.65(19) . . . . ?
S2B N1B C5B C4B 0.0(2) . . . . ?
N3B C4B C5B N1B -0.4(3) . . . . ?
C6B C4B C5B N1B 179.00(18) . . . . ?
N3A C4A C6A O2A 174.4(2) . . . . ?
C5A C4A C6A O2A -4.7(3) . . . . ?
N3A C4A C6A O1A -4.6(3) . . . . ?
C5A C4A C6A O1A 176.41(19) . . . . ?
